data_1502665
loop_
_publ_author_name
'Marzano, Cristina'
'Mazzega Sbovata, Silvia'
'Gandin, Valentina'
'Colavito, Davide'
'Del Giudice, Elda'
'Michelin, Rino A.'
'Venzo, Alfonso'
'Seraglia, Roberta'
'Benetollo, Franco'
'Schiavon, Mariano'
'Bertani, Roberta'

_publ_contact_author
;
      Franco Benetollo
      ICIS - C.N.R.
      Corso Stati Uniti 4
      35127 Padova
      Italy

;
_publ_section_title
;
 A new class of antitumor trans-amine-amidine-Pt(II) cationic complexes:
 influence of chemical structure and solvent on in vitro and in vivo tumor
 cell proliferation.
;
_journal_issue 16
_journal_name_full 'Journal of medicinal chemistry'
_journal_page_first 6210
_journal_page_last 6227
_journal_paper_doi 10.1021/jm1006534
_journal_volume 53
_journal_year 2010
_chemical_formula_sum 'C16 H38 Cl2 N6 O2 Pt'
_chemical_formula_weight 612.51
_space_group_IT_number 2
_symmetry_cell_setting triclinic
_symmetry_space_group_name_Hall '-P 1'
_symmetry_space_group_name_H-M 'P -1'
_atom_sites_solution_hydrogens geom
_atom_sites_solution_primary direct
_atom_sites_solution_secondary difmap
_cell_angle_alpha 83.82(2)
_cell_angle_beta 103.76(2)
_cell_angle_gamma 103.21(2)
_cell_formula_units_Z 1
_cell_length_a 7.336(2)
_cell_length_b 8.228(2)
_cell_length_c 10.622(3)
_cell_measurement_temperature 293(2)
_cell_volume 605.3(3)
_computing_structure_refinement 'SHELXL-97 (Sheldrick, 1997)'
_diffrn_ambient_temperature 293(2)
_diffrn_measured_fraction_theta_full 0.994
_diffrn_measured_fraction_theta_max 0.994
_diffrn_measurement_device_type 'Philips PW1100'
_diffrn_measurement_method \Q/2\Q
_diffrn_radiation_monochromator graphite
_diffrn_radiation_source 'fine-focus sealed tube'
_diffrn_radiation_type MoK\a
_diffrn_radiation_wavelength 0.71073
_diffrn_reflns_av_R_equivalents 0.0218
_diffrn_reflns_av_sigmaI/netI 0.0300
_diffrn_reflns_limit_h_max 9
_diffrn_reflns_limit_h_min -9
_diffrn_reflns_limit_k_max 10
_diffrn_reflns_limit_k_min -10
_diffrn_reflns_limit_l_max 14
_diffrn_reflns_limit_l_min 0
_diffrn_reflns_number 3050
_diffrn_reflns_theta_full 28.01
_diffrn_reflns_theta_max 28.01
_diffrn_reflns_theta_min 3.14
_exptl_absorpt_coefficient_mu 6.038
_exptl_absorpt_correction_T_max 0.756
_exptl_absorpt_correction_T_min 0.326
_exptl_absorpt_correction_type psi-scan
_exptl_absorpt_process_details '(North et al. 1968)'
_exptl_crystal_colour colorless
_exptl_crystal_density_diffrn 1.680
_exptl_crystal_density_method 'not measured'
_exptl_crystal_description prism
_exptl_crystal_F_000 304
_exptl_crystal_size_max 0.30
_exptl_crystal_size_mid 0.28
_exptl_crystal_size_min 0.20
_refine_diff_density_max 0.832
_refine_diff_density_min -0.575
_refine_diff_density_rms 0.098
_refine_ls_extinction_method none
_refine_ls_goodness_of_fit_ref 1.119
_refine_ls_hydrogen_treatment mixed
_refine_ls_matrix_type full
_refine_ls_number_parameters 167
_refine_ls_number_reflns 2895
_refine_ls_number_restraints 0
_refine_ls_restrained_S_all 1.119
_refine_ls_R_factor_all 0.0303
_refine_ls_R_factor_gt 0.0303
_refine_ls_shift/su_max 0.001
_refine_ls_shift/su_mean 0.000
_refine_ls_structure_factor_coef Fsqd
_refine_ls_weighting_details 'calc w=1/[\s^2^(Fo^2^)+(0.0494P)^2^+0.8005P] where P=(Fo^2^+2Fc^2^)/3'
_refine_ls_weighting_scheme calc
_refine_ls_wR_factor_gt 0.0777
_refine_ls_wR_factor_ref 0.0777
_reflns_number_gt 2895
_reflns_number_total 2895
_reflns_threshold_expression >2sigma(I)
_cod_data_source_file jm1006534_si_001.cif
_cod_data_source_block silvia-pt
_cod_original_sg_symbol_H-M P-1
_cod_database_code 1502665

loop_
_symmetry_equiv_pos_as_xyz
'x, y, z'
'-x, -y, -z'

loop_
_atom_site_label
_atom_site_type_symbol
_atom_site_fract_x
_atom_site_fract_y
_atom_site_fract_z
_atom_site_U_iso_or_equiv
_atom_site_adp_type
_atom_site_occupancy
_atom_site_symmetry_multiplicity
_atom_site_calc_flag
_atom_site_refinement_flags
_atom_site_disorder_assembly
_atom_site_disorder_group
Pt Pt 0.0000 0.0000 0.0000 0.03307(8) Uani 1 2 d S . .
O1 O 0.3155(14) 0.5797(10) 0.0087(7) 0.0338(16) Uani 0.70 1 d P A 1
O2 O 0.305(3) 0.555(3) -0.0312(18) 0.034(4) Uani 0.30 1 d P B 2
Cl1 Cl 0.4448(5) 0.8558(5) 0.1427(4) 0.0923(9) Uani 0.70 1 d P C 1
Cl2 Cl 0.513(2) 0.958(2) 0.1146(19) 0.159(6) Uani 0.30 1 d P . 2
N1 N 0.1330(6) 0.1813(5) -0.1166(4) 0.0435(8) Uani 1 1 d . . .
N3 N 0.3114(7) 0.2020(6) 0.2278(5) 0.0483(9) Uani 1 1 d . . .
N2 N 0.0023(6) 0.1823(5) 0.1118(4) 0.0397(7) Uani 1 1 d . . .
C1 C 0.0179(8) 0.2042(7) -0.2469(5) 0.0478(10) Uani 1 1 d . . .
C4 C 0.1457(7) 0.2549(6) 0.1985(5) 0.0425(9) Uani 1 1 d . . .
C6 C 0.4868(9) 0.2934(8) 0.3028(7) 0.0604(14) Uani 1 1 d . . .
C2 C 0.0360(12) 0.1108(9) -0.3513(6) 0.0657(16) Uani 1 1 d . . .
H2A H -0.0796 0.0691 -0.4152 0.079 Uiso 1 1 calc R . .
H2B H 0.1286 0.0391 -0.3304 0.079 Uiso 1 1 calc R . .
C3 C 0.1114(12) 0.2950(9) -0.3514(6) 0.0648(15) Uani 1 1 d . . .
H3A H 0.2494 0.3353 -0.3300 0.078 Uiso 1 1 calc R . .
H3B H 0.0411 0.3653 -0.4148 0.078 Uiso 1 1 calc R . .
C8 C 0.5231(14) 0.2758(13) 0.4458(8) 0.083(2) Uani 1 1 d . . .
H8A H 0.5957 0.3726 0.4936 0.100 Uiso 1 1 calc R . .
H8B H 0.4231 0.2059 0.4847 0.100 Uiso 1 1 calc R . .
C5 C 0.1306(11) 0.4013(8) 0.2650(7) 0.0660(16) Uani 1 1 d . . .
H5A H 0.0049 0.4251 0.2337 0.079 Uiso 1 1 calc R . .
H5B H 0.2254 0.4971 0.2469 0.079 Uiso 1 1 calc R . .
H5C H 0.1520 0.3756 0.3570 0.079 Uiso 1 1 calc R . .
C7 C 0.6256(11) 0.1932(13) 0.3776(9) 0.082(2) Uani 1 1 d . . .
H7A H 0.5884 0.0725 0.3743 0.098 Uiso 1 1 calc R . .
H7B H 0.7612 0.2393 0.3832 0.098 Uiso 1 1 calc R . .
H1 H -0.105(12) 0.217(10) -0.246(8) 0.06(2) Uiso 1 1 d . . .
H6 H 0.544(13) 0.405(12) 0.270(9) 0.08(2) Uiso 1 1 d . . .
H3 H 0.324(10) 0.124(9) 0.181(7) 0.051(17) Uiso 1 1 d . . .
H1A H 0.173(10) 0.286(9) -0.078(6) 0.046(15) Uiso 1 1 d . . .
H1B H 0.241(13) 0.156(11) -0.129(8) 0.07(2) Uiso 1 1 d . . .
H2 H -0.097(12) 0.231(10) 0.108(8) 0.07(2) Uiso 1 1 d . . .

loop_
_atom_site_aniso_label
_atom_site_aniso_U_11
_atom_site_aniso_U_22
_atom_site_aniso_U_33
_atom_site_aniso_U_23
_atom_site_aniso_U_13
_atom_site_aniso_U_12
Pt 0.03097(12) 0.03261(12) 0.03616(12) -0.00894(7) 0.00539(7) 0.00662(7)
O1 0.046(3) 0.022(2) 0.038(4) 0.003(2) 0.011(3) 0.018(2)
O2 0.023(5) 0.035(8) 0.039(9) 0.001(6) 0.009(6) -0.001(5)
Cl1 0.0626(15) 0.097(2) 0.128(3) -0.028(2) 0.0265(16) 0.0234(15)
Cl2 0.116(9) 0.134(10) 0.200(15) -0.001(10) 0.037(9) -0.028(8)
N1 0.046(2) 0.0411(19) 0.0441(19) -0.0049(15) 0.0130(16) 0.0051(16)
N3 0.045(2) 0.044(2) 0.055(2) -0.0203(18) 0.0017(17) 0.0072(17)
N2 0.0370(17) 0.0385(17) 0.0466(19) -0.0137(14) 0.0094(15) 0.0090(14)
C1 0.052(3) 0.045(2) 0.049(2) -0.0019(19) 0.014(2) 0.013(2)
C4 0.050(2) 0.037(2) 0.041(2) -0.0101(16) 0.0072(18) 0.0089(18)
C6 0.050(3) 0.055(3) 0.067(3) -0.014(3) -0.003(2) 0.003(2)
C2 0.091(5) 0.058(3) 0.050(3) -0.011(2) 0.016(3) 0.016(3)
C3 0.089(5) 0.061(3) 0.048(3) -0.001(2) 0.025(3) 0.013(3)
C8 0.082(5) 0.099(6) 0.064(4) -0.031(4) -0.009(4) 0.023(4)
C5 0.073(4) 0.054(3) 0.074(4) -0.036(3) 0.004(3) 0.017(3)
C7 0.055(4) 0.100(6) 0.081(5) -0.024(4) -0.014(3) 0.020(4)

loop_
_atom_type_symbol
_atom_type_description
_atom_type_scat_dispersion_real
_atom_type_scat_dispersion_imag
_atom_type_scat_source
C C 0.0033 0.0016 'International Tables Vol C Tables 4.2.6.8 and 6.1.1.4'
H H 0.0000 0.0000 'International Tables Vol C Tables 4.2.6.8 and 6.1.1.4'
N N 0.0061 0.0033 'International Tables Vol C Tables 4.2.6.8 and 6.1.1.4'
Cl Cl 0.1484 0.1585 'International Tables Vol C Tables 4.2.6.8 and 6.1.1.4'
Pt Pt -1.7033 8.3905 'International Tables Vol C Tables 4.2.6.8 and 6.1.1.4'
O O 0.0106 0.0060 'International Tables Vol C Tables 4.2.6.8 and 6.1.1.4'

loop_
_geom_angle_atom_site_label_1
_geom_angle_atom_site_label_2
_geom_angle_atom_site_label_3
_geom_angle
_geom_angle_site_symmetry_1
_geom_angle_site_symmetry_3
N2 Pt N2 180.00(18) . 2
N2 Pt N1 87.71(17) . .
N2 Pt N1 92.29(17) 2 .
N2 Pt N1 92.29(17) . 2
N2 Pt N1 87.71(17) 2 2
N1 Pt N1 180.0(3) . 2
C1 N1 Pt 114.5(3) . .
C4 N3 C6 123.7(5) . .
C4 N2 Pt 127.1(3) . .
N1 C1 C2 119.1(5) . .
N1 C1 C3 119.9(5) . .
C2 C1 C3 60.7(4) . .
N2 C4 N3 120.3(4) . .
N2 C4 C5 120.7(5) . .
N3 C4 C5 119.0(5) . .
N3 C6 C8 119.3(7) . .
N3 C6 C7 116.4(6) . .
C8 C6 C7 59.4(6) . .
C1 C2 C3 60.4(4) . .
C1 C3 C2 58.8(4) . .
C7 C8 C6 60.6(5) . .
C8 C7 C6 60.0(5) . .

loop_
_geom_bond_atom_site_label_1
_geom_bond_atom_site_label_2
_geom_bond_distance
_geom_bond_site_symmetry_2
Pt N2 2.006(4) .
Pt N2 2.006(4) 2
Pt N1 2.055(4) .
Pt N1 2.055(4) 2
Cl2 Cl2 2.43(4) 2_675
N1 C1 1.458(7) .
N3 C4 1.341(7) .
N3 C6 1.434(7) .
N2 C4 1.297(6) .
C1 C2 1.462(8) .
C1 C3 1.486(8) .
C4 C5 1.497(7) .
C6 C8 1.475(11) .
C6 C7 1.485(10) .
C2 C3 1.490(10) .
C8 C7 1.467(13) .
